data_4025469
loop_
_publ_author_name
'Yin Chen'
'De-Xian Wang'
'Zhi-Tang Huang'
'Mei-Xiang Wang'

_publ_section_title
;
 Synthesis, Structure, and Functionalization of Homo
 Heterocalix[2]arene[2]triazines: Versatile Conformation and Cavity
 Structures Regulated by the Bridging Elements
;
_journal_name_full 'Journal of Organic Chemistry'
_journal_page_first 3786
_journal_page_last 3796
_journal_paper_doi 10.1021/jo100571c
_journal_volume 75
_journal_year 2010
_chemical_formula_sum 'C30 H44 N12 O2 S2'
_chemical_formula_weight 668.89
_chemical_name_systematic
; 
 ? 
;
_space_group_IT_number 15
_symmetry_cell_setting monoclinic
_symmetry_space_group_name_Hall '-C 2yc'
_symmetry_space_group_name_H-M 'C 1 2/c 1'
_atom_sites_solution_hydrogens geom
_atom_sites_solution_primary direct
_atom_sites_solution_secondary difmap
_audit_creation_method SHELXL-97
_cell_angle_alpha 90.00
_cell_angle_beta 98.53(3)
_cell_angle_gamma 90.00
_cell_formula_units_Z 4
_cell_length_a 23.065(5)
_cell_length_b 8.4644(17)
_cell_length_c 17.376(4)
_cell_measurement_reflns_used 7375
_cell_measurement_temperature 293(2)
_cell_measurement_theta_max 27.48
_cell_measurement_theta_min 1.79
_cell_volume 3354.8(13)
_computing_structure_refinement 'SHELXL-97 (Sheldrick, 1997)'
_computing_structure_solution 'SHELXS-97 (Sheldrick, 1990)'
_diffrn_ambient_temperature 293(2)
_diffrn_measured_fraction_theta_full 1.000
_diffrn_measured_fraction_theta_max 1.000
_diffrn_radiation_monochromator graphite
_diffrn_radiation_source 'fine-focus sealed tube'
_diffrn_radiation_type MoK\a
_diffrn_radiation_wavelength 0.71073
_diffrn_reflns_av_R_equivalents 0.0292
_diffrn_reflns_av_sigmaI/netI 0.0733
_diffrn_reflns_limit_h_max 29
_diffrn_reflns_limit_h_min -29
_diffrn_reflns_limit_k_max 10
_diffrn_reflns_limit_k_min -10
_diffrn_reflns_limit_l_max 22
_diffrn_reflns_limit_l_min -22
_diffrn_reflns_number 7375
_diffrn_reflns_theta_full 27.48
_diffrn_reflns_theta_max 27.48
_diffrn_reflns_theta_min 1.79
_exptl_absorpt_coefficient_mu 0.207
_exptl_absorpt_correction_T_max 0.9598
_exptl_absorpt_correction_T_min 0.9443
_exptl_absorpt_correction_type multi-scan
_exptl_crystal_colour colourless
_exptl_crystal_density_diffrn 1.324
_exptl_crystal_density_method 'not measured'
_exptl_crystal_description block
_exptl_crystal_F_000 1424
_exptl_crystal_size_max 0.28
_exptl_crystal_size_mid 0.28
_exptl_crystal_size_min 0.20
_refine_diff_density_max 0.508
_refine_diff_density_min -0.319
_refine_diff_density_rms 0.097
_refine_ls_extinction_method none
_refine_ls_goodness_of_fit_ref 0.959
_refine_ls_hydrogen_treatment constr
_refine_ls_matrix_type full
_refine_ls_number_parameters 208
_refine_ls_number_reflns 3839
_refine_ls_number_restraints 49
_refine_ls_restrained_S_all 0.953
_refine_ls_R_factor_all 0.1103
_refine_ls_R_factor_gt 0.0603
_refine_ls_shift/su_max 0.000
_refine_ls_shift/su_mean 0.000
_refine_ls_structure_factor_coef Fsqd
_refine_ls_weighting_details 'calc w=1/[\s^2^(Fo^2^)+(0.1000P)^2^+0.0000P] where P=(Fo^2^+2Fc^2^)/3'
_refine_ls_weighting_scheme calc
_refine_ls_wR_factor_gt 0.1418
_refine_ls_wR_factor_ref 0.1703
_reflns_number_gt 2652
_reflns_number_total 3839
_reflns_threshold_expression >2sigma(I)
_cod_data_source_file jo100571c_si_001_07.cif
_cod_data_source_block 22N22N
_cod_depositor_comments
;
The following automatic conversions were performed:

'_symmetry_cell_setting' value 'Monoclinic' changed to 'monoclinic'
according to the built-in table from CIF Core dictionary named
'cif_core.dic' version 2.4.1 from 2010-06-29.

Automatic conversion script
Id: cif_fix_values 1646 2011-03-28 12:23:43Z adriana 
;
_cod_original_cell_volume 3354.8(12)
_cod_database_code 4025469

loop_
_symmetry_equiv_pos_as_xyz
'x, y, z'
'-x, y, -z+1/2'
'x+1/2, y+1/2, z'
'-x+1/2, y+1/2, -z+1/2'
'-x, -y, -z'
'x, -y, z-1/2'
'-x+1/2, -y+1/2, -z'
'x+1/2, -y+1/2, z-1/2'

loop_
_atom_site_label
_atom_site_type_symbol
_atom_site_fract_x
_atom_site_fract_y
_atom_site_fract_z
_atom_site_U_iso_or_equiv
_atom_site_adp_type
_atom_site_occupancy
_atom_site_symmetry_multiplicity
_atom_site_calc_flag
_atom_site_refinement_flags
_atom_site_disorder_assembly
_atom_site_disorder_group
S1 S 0.16522(4) 0.47263(9) 0.13270(4) 0.0307(2) Uani 1 1 d U . .
N1 N 0.26227(10) 0.4560(3) 0.32860(13) 0.0256(5) Uani 1 1 d U . .
H1A H 0.2689 0.4719 0.2818 0.031 Uiso 1 1 calc R . .
N5 N 0.29349(10) 0.4759(3) 0.46036(12) 0.0239(5) Uani 1 1 d U . .
N2 N 0.35470(10) 0.5511(3) 0.36610(12) 0.0219(5) Uani 1 1 d U . .
C10 C 0.33891(13) 0.5162(3) 0.51498(15) 0.0232(6) Uani 1 1 d U . .
O1 O 0.22622(10) 0.5273(3) 0.16416(12) 0.0399(6) Uani 1 1 d U . .
N4 N 0.39137(10) 0.5688(3) 0.50263(12) 0.0238(5) Uani 1 1 d U . .
N3 N 0.44721(11) 0.6436(3) 0.40965(13) 0.0309(6) Uani 1 1 d U . .
C6 C 0.30461(12) 0.4958(3) 0.38757(15) 0.0211(6) Uani 1 1 d U . .
N6 N 0.33001(11) 0.5007(3) 0.59012(12) 0.0252(5) Uani 1 1 d U . .
H6A H 0.2979 0.4584 0.5996 0.030 Uiso 1 1 calc R . .
C7 C 0.39603(12) 0.5859(3) 0.42629(15) 0.0230(6) Uani 1 1 d U . .
C11 C 0.37251(13) 0.5527(4) 0.65462(15) 0.0272(7) Uani 1 1 d U . .
H11A H 0.4097 0.5023 0.6507 0.033 Uiso 1 1 calc R . .
H11B H 0.3600 0.5169 0.7026 0.033 Uiso 1 1 calc R . .
C3 C 0.15687(12) 0.5048(4) 0.33811(15) 0.0255(6) Uani 1 1 d U . .
C2 C 0.10004(14) 0.4463(4) 0.33539(17) 0.0338(7) Uani 1 1 d U . .
H2B H 0.0937 0.3377 0.3344 0.041 Uiso 1 1 calc R . .
C4 C 0.16482(12) 0.6674(3) 0.34041(14) 0.0226(6) Uani 1 1 d U . .
H4B H 0.2024 0.7082 0.3420 0.027 Uiso 1 1 calc R . .
C5 C 0.20647(13) 0.3886(3) 0.33906(16) 0.0274(6) Uani 1 1 d U . .
H5B H 0.2113 0.3327 0.3883 0.033 Uiso 1 1 calc R . .
H5C H 0.1955 0.3114 0.2982 0.033 Uiso 1 1 calc R . .
C9 C 0.49207(13) 0.7073(4) 0.46924(17) 0.0325(7) Uani 1 1 d U . .
H9A H 0.4811 0.6887 0.5197 0.049 Uiso 1 1 calc R . .
H9B H 0.4959 0.8189 0.4614 0.049 Uiso 1 1 calc R . .
H9C H 0.5288 0.6564 0.4660 0.049 Uiso 1 1 calc R . .
C13 C 0.43803(14) 0.7909(4) 0.66345(17) 0.0332(7) Uani 1 1 d U . .
H13A H 0.4699 0.7232 0.6644 0.040 Uiso 1 1 calc R . .
C12 C 0.38195(12) 0.7294(4) 0.65963(14) 0.0242(6) Uani 1 1 d U . .
C8 C 0.45633(14) 0.6615(4) 0.32935(16) 0.0341(7) Uani 1 1 d U . .
H8A H 0.4241 0.6151 0.2957 0.051 Uiso 1 1 calc R . .
H8B H 0.4921 0.6096 0.3218 0.051 Uiso 1 1 calc R . .
H8C H 0.4589 0.7718 0.3173 0.051 Uiso 1 1 calc R . .
C1 C 0.05314(14) 0.5478(4) 0.3342(2) 0.0401(8) Uani 1 1 d U . .
H1C H 0.0154 0.5074 0.3317 0.048 Uiso 1 1 calc R . .
C14 C 0.12055(17) 0.6443(4) 0.1197(2) 0.0523(10) Uani 1 1 d U . .
H14A H 0.1149 0.6851 0.1697 0.078 Uiso 1 1 calc R . .
H14B H 0.0832 0.6178 0.0904 0.078 Uiso 1 1 calc R . .
H14C H 0.1394 0.7229 0.0922 0.078 Uiso 1 1 calc R . .
C15 C 0.16708(18) 0.4293(5) 0.03358(18) 0.0495(10) Uani 1 1 d U . .
H15A H 0.1901 0.3359 0.0297 0.074 Uiso 1 1 calc R . .
H15B H 0.1843 0.5164 0.0097 0.074 Uiso 1 1 calc R . .
H15C H 0.1279 0.4120 0.0076 0.074 Uiso 1 1 calc R . .

loop_
_atom_site_aniso_label
_atom_site_aniso_U_11
_atom_site_aniso_U_22
_atom_site_aniso_U_33
_atom_site_aniso_U_23
_atom_site_aniso_U_13
_atom_site_aniso_U_12
S1 0.0339(5) 0.0322(4) 0.0272(4) 0.0000(3) 0.0081(3) -0.0026(4)
N1 0.0216(12) 0.0316(14) 0.0236(11) -0.0012(10) 0.0036(9) -0.0009(11)
N5 0.0216(12) 0.0266(12) 0.0239(11) -0.0012(9) 0.0043(9) -0.0003(10)
N2 0.0200(12) 0.0254(13) 0.0206(11) -0.0012(9) 0.0041(9) -0.0008(10)
C10 0.0261(15) 0.0196(14) 0.0245(12) 0.0017(10) 0.0061(11) 0.0042(12)
O1 0.0289(12) 0.0635(16) 0.0273(10) -0.0064(10) 0.0039(9) 0.0013(11)
N4 0.0199(12) 0.0308(13) 0.0212(11) 0.0014(9) 0.0042(9) -0.0006(10)
N3 0.0204(13) 0.0504(17) 0.0230(12) -0.0005(11) 0.0065(10) -0.0089(12)
C6 0.0216(14) 0.0164(14) 0.0256(12) -0.0013(10) 0.0044(11) 0.0030(11)
N6 0.0258(13) 0.0285(14) 0.0225(11) 0.0027(9) 0.0073(9) -0.0055(10)
C7 0.0205(15) 0.0252(14) 0.0242(13) -0.0011(11) 0.0059(11) 0.0018(12)
C11 0.0256(16) 0.0362(17) 0.0199(13) 0.0061(11) 0.0037(11) 0.0052(13)
C3 0.0206(15) 0.0361(17) 0.0190(12) -0.0026(11) 0.0006(11) -0.0040(12)
C2 0.0283(17) 0.0366(19) 0.0363(16) -0.0096(13) 0.0046(13) -0.0096(14)
C4 0.0183(14) 0.0310(15) 0.0178(12) 0.0015(11) 0.0004(10) -0.0045(12)
C5 0.0253(16) 0.0272(16) 0.0287(14) -0.0017(12) 0.0011(12) -0.0063(12)
C9 0.0225(16) 0.0453(19) 0.0289(14) -0.0006(13) 0.0013(12) -0.0060(14)
C13 0.0207(16) 0.048(2) 0.0297(15) -0.0051(13) 0.0003(12) 0.0040(14)
C12 0.0208(15) 0.0364(16) 0.0149(12) 0.0014(11) 0.0002(10) -0.0004(12)
C8 0.0287(18) 0.048(2) 0.0270(14) 0.0004(14) 0.0091(12) -0.0058(15)
C1 0.0188(16) 0.052(2) 0.0496(19) -0.0128(16) 0.0045(14) -0.0116(15)
C14 0.049(2) 0.041(2) 0.061(2) -0.0072(18) -0.0104(18) 0.0115(18)
C15 0.055(2) 0.064(3) 0.0310(16) -0.0180(16) 0.0119(16) -0.0235(19)

loop_
_atom_type_symbol
_atom_type_description
_atom_type_scat_dispersion_real
_atom_type_scat_dispersion_imag
_atom_type_scat_source
C C 0.0033 0.0016 'International Tables Vol C Tables 4.2.6.8 and 6.1.1.4'
H H 0.0000 0.0000 'International Tables Vol C Tables 4.2.6.8 and 6.1.1.4'
N N 0.0061 0.0033 'International Tables Vol C Tables 4.2.6.8 and 6.1.1.4'
O O 0.0106 0.0060 'International Tables Vol C Tables 4.2.6.8 and 6.1.1.4'
S S 0.1246 0.1234 'International Tables Vol C Tables 4.2.6.8 and 6.1.1.4'

loop_
_geom_angle_atom_site_label_1
_geom_angle_atom_site_label_2
_geom_angle_atom_site_label_3
_geom_angle
_geom_angle_site_symmetry_1
_geom_angle_site_symmetry_3
_geom_angle_publ_flag
O1 S1 C15 105.14(15) . . ?
O1 S1 C14 106.75(17) . . ?
C15 S1 C14 98.3(2) . . ?
C6 N1 C5 124.1(2) . . ?
C6 N5 C10 113.3(2) . . ?
C7 N2 C6 113.6(2) . . ?
N4 C10 N6 117.2(3) . . ?
N4 C10 N5 126.8(2) . . ?
N6 C10 N5 116.1(3) . . ?
C10 N4 C7 113.5(2) . . ?
C7 N3 C8 120.1(2) . . ?
C7 N3 C9 122.3(2) . . ?
C8 N3 C9 117.2(2) . . ?
N5 C6 N2 126.7(2) . . ?
N5 C6 N1 117.9(3) . . ?
N2 C6 N1 115.4(2) . . ?
C10 N6 C11 122.3(2) . . ?
N2 C7 N4 126.2(3) . . ?
N2 C7 N3 117.2(2) . . ?
N4 C7 N3 116.6(2) . . ?
N6 C11 C12 114.9(2) . . ?
C4 C3 C2 118.2(3) . . ?
C4 C3 C5 123.4(3) . . ?
C2 C3 C5 118.4(3) . . ?
C1 C2 C3 120.7(3) . . ?
C3 C4 C12 121.6(3) . 7_566 ?
N1 C5 C3 115.5(2) . . ?
C12 C13 C1 120.4(3) . 7_566 ?
C13 C12 C4 118.9(3) . 7_566 ?
C13 C12 C11 120.0(3) . . ?
C4 C12 C11 121.1(3) 7_566 . ?
C2 C1 C13 120.3(3) . 7_566 ?

loop_
_geom_bond_atom_site_label_1
_geom_bond_atom_site_label_2
_geom_bond_distance
_geom_bond_site_symmetry_2
_geom_bond_publ_flag
S1 O1 1.505(2) . ?
S1 C15 1.768(3) . ?
S1 C14 1.776(4) . ?
N1 C6 1.349(3) . ?
N1 C5 1.444(4) . ?
N5 C6 1.338(3) . ?
N5 C10 1.349(4) . ?
N2 C7 1.339(3) . ?
N2 C6 1.349(4) . ?
C10 N4 1.336(4) . ?
C10 N6 1.358(3) . ?
N4 C7 1.354(3) . ?
N3 C7 1.348(4) . ?
N3 C8 1.449(3) . ?
N3 C9 1.454(4) . ?
N6 C11 1.444(4) . ?
C11 C12 1.512(4) . ?
C3 C4 1.388(4) . ?
C3 C2 1.396(4) . ?
C3 C5 1.507(4) . ?
C2 C1 1.379(5) . ?
C4 C12 1.388(4) 7_566 ?
C13 C12 1.387(4) . ?
C13 C1 1.380(5) 7_566 ?
C12 C4 1.388(4) 7_566 ?
C1 C13 1.380(5) 7_566 ?
